data_7114555
loop_
_publ_author_name
'Field, Leslie D.'
'Shaw, Warren J.'
'Turner, Peter'

_publ_section_title
;
 Functionalisation of carbon dioxide by an iron(ii) complexElectronic
 supplementary information (ESI) available: experimental section. See
 http://www.rsc.org/suppdata/cc/b1/b108492e/
;
_journal_issue 1
_journal_name_full 'Chemical Communications'
_journal_page_first 46
_journal_paper_doi 10.1039/b108492e
_journal_year 2002
_chemical_formula_sum 'C16 H39 Fe N O2 P4 S'
_chemical_formula_weight 489.27
_chemical_name_systematic
; 
? 
;
_space_group_IT_number 14
_symmetry_cell_setting monoclinic
_symmetry_Int_Tables_number 14
_symmetry_space_group_name_Hall '-P 2yn'
_symmetry_space_group_name_H-M 'P 1 21/n 1'
_atom_sites_solution_hydrogens geom
_atom_sites_solution_primary direct
_atom_sites_solution_secondary difmap
_audit_creation_method SHELXL-97
_cell_angle_alpha 90.00
_cell_angle_beta 94.604(8)
_cell_angle_gamma 90.00
_cell_formula_units_Z 8
_cell_length_a 17.989(9)
_cell_length_b 12.561(6)
_cell_length_c 20.303(10)
_cell_measurement_reflns_used 948
_cell_measurement_temperature 150(2)
_cell_measurement_theta_max 26.292
_cell_measurement_theta_min 2.791
_cell_volume 4573(4)
_computing_cell_refinement 'SAINT (Bruker,1995)'
_computing_data_collection 'SMART (Bruker,1995)'
_computing_data_reduction 'SAINT and XPREP (Bruker 1995)'
_computing_molecular_graphics
;
teXsan for Windows (MSC, 1997), XSHELL (Bruker, 2000) 
xtal 3.6 (Hall,du Boulay, D.J. & Olthof-Hazekamp, R. 1999)
ORTEPII  (Johnson,C.K., 1976). 
WinGX (Farrugia, 1999)
;
_computing_structure_refinement 'SHELXL-97 (Sheldrick, 1997)'
_computing_structure_solution 'SIR97 (Altomare, et. al. 1997)'
_diffrn_ambient_temperature 150(2)
_diffrn_measured_fraction_theta_full 0.930
_diffrn_measured_fraction_theta_max 0.930
_diffrn_measurement_device_type 'Bruker SMART 1000 CCD'
_diffrn_measurement_method \w
_diffrn_radiation_monochromator graphite
_diffrn_radiation_source 'sealed tube'
_diffrn_radiation_type MoK\a
_diffrn_radiation_wavelength 0.71073
_diffrn_reflns_av_R_equivalents 0.0695
_diffrn_reflns_av_sigmaI/netI 0.0917
_diffrn_reflns_limit_h_max 23
_diffrn_reflns_limit_h_min -23
_diffrn_reflns_limit_k_max 16
_diffrn_reflns_limit_k_min -16
_diffrn_reflns_limit_l_max 26
_diffrn_reflns_limit_l_min -26
_diffrn_reflns_number 39164
_diffrn_reflns_theta_full 28.28
_diffrn_reflns_theta_max 28.28
_diffrn_reflns_theta_min 1.46
_diffrn_standards_decay_% 0.00
_diffrn_standards_number 114
_exptl_absorpt_coefficient_mu 1.042
_exptl_absorpt_correction_T_max 0.949
_exptl_absorpt_correction_T_min 0.821
_exptl_absorpt_correction_type gaussian
_exptl_absorpt_process_details
;
Gaussian (XPREP, Bruker 1995; Coppens et al., 1965) 
;
_exptl_crystal_colour red
_exptl_crystal_density_diffrn 1.421
_exptl_crystal_density_method 'not measured'
_exptl_crystal_description columnar
_exptl_crystal_F_000 2080
_exptl_crystal_size_max 0.276
_exptl_crystal_size_mid 0.079
_exptl_crystal_size_min 0.052
_refine_diff_density_max 0.614
_refine_diff_density_min -0.449
_refine_diff_density_rms 0.074
_refine_ls_extinction_method none
_refine_ls_goodness_of_fit_ref 0.983
_refine_ls_hydrogen_treatment mixed
_refine_ls_matrix_type full
_refine_ls_number_parameters 469
_refine_ls_number_reflns 10548
_refine_ls_number_restraints 0
_refine_ls_restrained_S_all 0.983
_refine_ls_R_factor_all 0.0913
_refine_ls_R_factor_gt 0.0366
_refine_ls_shift/su_max 0.001
_refine_ls_shift/su_mean 0.000
_refine_ls_structure_factor_coef Fsqd
_refine_ls_weighting_details 'calc w=1/[\s^2^(Fo^2^)+(0.0000P)^2^+0.0000P] where P=(Fo^2^+2Fc^2^)/3'
_refine_ls_weighting_scheme calc
_refine_ls_wR_factor_gt 0.0444
_refine_ls_wR_factor_ref 0.0489
_reflns_number_gt 5840
_reflns_number_total 10548
_reflns_threshold_expression >2sigma(I)
_cod_data_source_file b108492e.txt
_cod_data_source_block ldf125
_cod_depositor_comments
;
The following automatic conversions were performed:
'_atom_site_symetry_multiplicity' tag replaced with
'_atom_site_symmetry_multiplicity'.

Automatic conversion script
Id: cif_correct_tags 1440 2010-10-19 06:21:57Z saulius 

The following automatic conversions were performed:

'_exptl_absorpt_correction_type' value 'Gaussian' changed to
'gaussian' according to
/usr/data/users/saulius/automatic-downloads/retrospective/RSC/lib/dictionaries/cif_core.dic
dictionary named 'cif_core.dic' version 2.4.2 from 2011-04-26.

Automatic conversion script
Id: cif_fix_values 2281 2013-09-26 08:29:07Z andrius 
;
_cod_original_sg_symbol_H-M 'P 21/n'
_cod_database_code 7114555

loop_
_symmetry_equiv_pos_as_xyz
'x, y, z'
'-x+1/2, y+1/2, -z+1/2'
'-x, -y, -z'
'x-1/2, -y-1/2, z-1/2'

loop_
_atom_site_label
_atom_site_type_symbol
_atom_site_fract_x
_atom_site_fract_y
_atom_site_fract_z
_atom_site_U_iso_or_equiv
_atom_site_adp_type
_atom_site_occupancy
_atom_site_symmetry_multiplicity
_atom_site_calc_flag
_atom_site_refinement_flags
Fe1 Fe 0.66641(2) 0.66509(3) 0.11268(2) 0.01513(11) Uani 1 1 d .
Fe2 Fe 0.16037(2) 0.74926(3) 0.11345(2) 0.01398(10) Uani 1 1 d .
S1 S 0.54478(4) 0.60665(6) 0.08443(4) 0.02223(19) Uani 1 1 d .
S2 S 0.03652(4) 0.69548(6) 0.08993(4) 0.02015(18) Uani 1 1 d .
P1 P 0.62972(4) 0.82968(7) 0.12162(4) 0.0211(2) Uani 1 1 d .
P2 P 0.64509(4) 0.65218(6) 0.22092(4) 0.01970(19) Uani 1 1 d .
P3 P 0.78978(4) 0.69053(7) 0.12530(4) 0.02056(19) Uani 1 1 d .
P4 P 0.67827(4) 0.68000(6) 0.00489(4) 0.01988(19) Uani 1 1 d .
P5 P 0.12700(4) 0.91536(6) 0.12319(4) 0.01836(18) Uani 1 1 d .
P6 P 0.14637(4) 0.73937(6) 0.22347(4) 0.01722(19) Uani 1 1 d .
P7 P 0.28395(4) 0.77123(6) 0.12154(4) 0.01808(18) Uani 1 1 d .
P8 P 0.16717(4) 0.76295(6) 0.00509(4) 0.01765(18) Uani 1 1 d .
O1 O 0.70169(9) 0.51024(15) 0.10639(9) 0.0200(5) Uani 1 1 d .
O2 O 0.71305(10) 0.38075(16) 0.18304(10) 0.0311(6) Uani 1 1 d .
O3 O 0.19107(9) 0.59253(16) 0.10711(9) 0.0185(5) Uani 1 1 d .
O4 O 0.20332(10) 0.46583(16) 0.18528(10) 0.0280(5) Uani 1 1 d .
N1 N 0.60163(12) 0.40900(19) 0.12525(12) 0.0221(6) Uani 1 1 d .
N2 N 0.09006(12) 0.49757(18) 0.13102(11) 0.0187(6) Uani 1 1 d .
C1 C 0.67614(15) 0.4337(2) 0.14007(15) 0.0213(7) Uani 1 1 d .
C2 C 0.56128(15) 0.4645(2) 0.07119(15) 0.0251(8) Uani 1 1 d .
H2A H 0.5124 0.4291 0.0617 0.030 Uiso 1 1 calc R
H2B H 0.5893 0.4568 0.0314 0.030 Uiso 1 1 calc R
C3 C 0.56725(15) 0.3210(2) 0.15688(15) 0.0251(7) Uani 1 1 d .
H3A H 0.5129 0.3342 0.1560 0.030 Uiso 1 1 calc R
H3B H 0.5872 0.3181 0.2037 0.030 Uiso 1 1 calc R
C4 C 0.57971(16) 0.2138(2) 0.12512(16) 0.0322(9) Uani 1 1 d .
H4A H 0.5628 0.2170 0.0781 0.048 Uiso 1 1 calc R
H4B H 0.5515 0.1590 0.1467 0.048 Uiso 1 1 calc R
H4C H 0.6329 0.1962 0.1300 0.048 Uiso 1 1 calc R
C5 C 0.53255(15) 0.8598(2) 0.09537(16) 0.0315(8) Uani 1 1 d .
H5A H 0.4999 0.8103 0.1167 0.047 Uiso 1 1 calc R
H5B H 0.5245 0.8525 0.0473 0.047 Uiso 1 1 calc R
H5C H 0.5211 0.9329 0.1081 0.047 Uiso 1 1 calc R
C6 C 0.67437(16) 0.9455(2) 0.08633(16) 0.0343(9) Uani 1 1 d .
H6A H 0.6778 0.9342 0.0389 0.051 Uiso 1 1 calc R
H6B H 0.7245 0.9547 0.1082 0.051 Uiso 1 1 calc R
H6C H 0.6446 1.0093 0.0930 0.051 Uiso 1 1 calc R
C7 C 0.63279(17) 0.8687(2) 0.20921(14) 0.0265(8) Uani 1 1 d .
H7A H 0.6847 0.8841 0.2264 0.032 Uiso 1 1 calc R
H7B H 0.6022 0.9332 0.2144 0.032 Uiso 1 1 calc R
C8 C 0.60202(16) 0.7761(2) 0.24623(15) 0.0274(8) Uani 1 1 d .
H8A H 0.5473 0.7721 0.2366 0.033 Uiso 1 1 calc R
H8B H 0.6127 0.7866 0.2944 0.033 Uiso 1 1 calc R
C9 C 0.58020(16) 0.5550(2) 0.25046(14) 0.0301(8) Uani 1 1 d .
H9A H 0.6029 0.4841 0.2507 0.045 Uiso 1 1 calc R
H9B H 0.5342 0.5549 0.2212 0.045 Uiso 1 1 calc R
H9C H 0.5687 0.5739 0.2954 0.045 Uiso 1 1 calc R
C10 C 0.72236(15) 0.6368(2) 0.28394(14) 0.0320(8) Uani 1 1 d .
H10A H 0.7029 0.6315 0.3275 0.048 Uiso 1 1 calc R
H10B H 0.7555 0.6986 0.2830 0.048 Uiso 1 1 calc R
H10C H 0.7503 0.5720 0.2752 0.048 Uiso 1 1 calc R
C11 C 0.83534(15) 0.8134(2) 0.15411(16) 0.0305(8) Uani 1 1 d .
H11A H 0.8189 0.8323 0.1974 0.046 Uiso 1 1 calc R
H11B H 0.8221 0.8707 0.1226 0.046 Uiso 1 1 calc R
H11C H 0.8895 0.8032 0.1578 0.046 Uiso 1 1 calc R
C12 C 0.84851(15) 0.5943(2) 0.17191(16) 0.0311(8) Uani 1 1 d .
H12A H 0.8973 0.5908 0.1537 0.047 Uiso 1 1 calc R
H12B H 0.8248 0.5240 0.1688 0.047 Uiso 1 1 calc R
H12C H 0.8551 0.6163 0.2183 0.047 Uiso 1 1 calc R
C13 C 0.82470(15) 0.6768(2) 0.04279(14) 0.0262(8) Uani 1 1 d .
H13A H 0.8747 0.7098 0.0428 0.031 Uiso 1 1 calc R
H13B H 0.8293 0.6005 0.0317 0.031 Uiso 1 1 calc R
C14 C 0.77163(14) 0.7306(2) -0.00834(14) 0.0278(8) Uani 1 1 d .
H14A H 0.7849 0.7131 -0.0535 0.033 Uiso 1 1 calc R
H14B H 0.7735 0.8089 -0.0027 0.033 Uiso 1 1 calc R
C15 C 0.61619(16) 0.7650(2) -0.04772(14) 0.0302(8) Uani 1 1 d .
H15A H 0.6264 0.7550 -0.0940 0.045 Uiso 1 1 calc R
H15B H 0.6246 0.8396 -0.0353 0.045 Uiso 1 1 calc R
H15C H 0.5642 0.7459 -0.0421 0.045 Uiso 1 1 calc R
C16 C 0.67547(15) 0.5603(2) -0.04532(14) 0.0271(8) Uani 1 1 d .
H16A H 0.6236 0.5376 -0.0546 0.041 Uiso 1 1 calc R
H16B H 0.7038 0.5037 -0.0215 0.041 Uiso 1 1 calc R
H16C H 0.6975 0.5751 -0.0870 0.041 Uiso 1 1 calc R
C17 C 0.16525(16) 0.5178(2) 0.14275(14) 0.0200(7) Uani 1 1 d .
C18 C 0.04819(15) 0.5527(2) 0.07841(15) 0.0228(8) Uani 1 1 d .
H18A H -0.0019 0.5199 0.0720 0.027 Uiso 1 1 calc R
H18B H 0.0731 0.5415 0.0372 0.027 Uiso 1 1 calc R
C19 C 0.05565(15) 0.4106(2) 0.16515(15) 0.0245(7) Uani 1 1 d .
H19A H 0.0022 0.4271 0.1682 0.029 Uiso 1 1 calc R
H19B H 0.0794 0.4055 0.2107 0.029 Uiso 1 1 calc R
C20 C 0.06215(17) 0.3047(2) 0.13148(16) 0.0339(9) Uani 1 1 d .
H20A H 0.0399 0.3096 0.0859 0.051 Uiso 1 1 calc R
H20B H 0.0359 0.2504 0.1553 0.051 Uiso 1 1 calc R
H20C H 0.1149 0.2852 0.1313 0.051 Uiso 1 1 calc R
C21 C 0.02905(14) 0.9483(2) 0.10181(15) 0.0267(8) Uani 1 1 d .
H21A H -0.0026 0.9036 0.1275 0.040 Uiso 1 1 calc R
H21B H 0.0167 0.9357 0.0546 0.040 Uiso 1 1 calc R
H21C H 0.0205 1.0234 0.1119 0.040 Uiso 1 1 calc R
C22 C 0.17003(16) 1.0297(2) 0.08481(15) 0.0293(8) Uani 1 1 d .
H22A H 0.1611 1.0248 0.0367 0.044 Uiso 1 1 calc R
H22B H 0.2238 1.0296 0.0971 0.044 Uiso 1 1 calc R
H22C H 0.1482 1.0958 0.1002 0.044 Uiso 1 1 calc R
C23 C 0.13695(16) 0.9565(2) 0.21018(14) 0.0246(8) Uani 1 1 d .
H23A H 0.1900 0.9707 0.2244 0.029 Uiso 1 1 calc R
H23B H 0.1079 1.0222 0.2165 0.029 Uiso 1 1 calc R
C24 C 0.10749(15) 0.8651(2) 0.25023(14) 0.0240(7) Uani 1 1 d .
H24A H 0.0524 0.8628 0.2438 0.029 Uiso 1 1 calc R
H24B H 0.1218 0.8764 0.2978 0.029 Uiso 1 1 calc R
C25 C 0.08321(16) 0.6442(2) 0.25692(14) 0.0274(8) Uani 1 1 d .
H25A H 0.1058 0.5732 0.2576 0.041 Uiso 1 1 calc R
H25B H 0.0361 0.6430 0.2292 0.041 Uiso 1 1 calc R
H25C H 0.0737 0.6651 0.3020 0.041 Uiso 1 1 calc R
C26 C 0.22704(15) 0.7219(2) 0.28230(14) 0.0256(8) Uani 1 1 d .
H26A H 0.2609 0.7825 0.2793 0.038 Uiso 1 1 calc R
H26B H 0.2530 0.6560 0.2722 0.038 Uiso 1 1 calc R
H26C H 0.2107 0.7177 0.3271 0.038 Uiso 1 1 calc R
C27 C 0.33069(15) 0.8941(2) 0.15057(15) 0.0276(8) Uani 1 1 d .
H27A H 0.3126 0.9151 0.1929 0.041 Uiso 1 1 calc R
H27B H 0.3199 0.9507 0.1180 0.041 Uiso 1 1 calc R
H27C H 0.3847 0.8821 0.1563 0.041 Uiso 1 1 calc R
C28 C 0.34381(15) 0.6731(2) 0.16568(15) 0.0262(8) Uani 1 1 d .
H28A H 0.3907 0.6669 0.1445 0.039 Uiso 1 1 calc R
H28B H 0.3185 0.6040 0.1646 0.039 Uiso 1 1 calc R
H28C H 0.3544 0.6958 0.2117 0.039 Uiso 1 1 calc R
C29 C 0.31535(15) 0.7592(2) 0.03718(14) 0.0258(8) Uani 1 1 d .
H29A H 0.3648 0.7931 0.0356 0.031 Uiso 1 1 calc R
H29B H 0.3202 0.6830 0.0257 0.031 Uiso 1 1 calc R
C30 C 0.25980(14) 0.8123(2) -0.01215(14) 0.0258(8) Uani 1 1 d .
H30A H 0.2706 0.7939 -0.0578 0.031 Uiso 1 1 calc R
H30B H 0.2622 0.8906 -0.0071 0.031 Uiso 1 1 calc R
C31 C 0.10367(15) 0.8473(2) -0.04594(14) 0.0260(8) Uani 1 1 d .
H31A H 0.1130 0.8383 -0.0925 0.039 Uiso 1 1 calc R
H31B H 0.1117 0.9219 -0.0331 0.039 Uiso 1 1 calc R
H31C H 0.0521 0.8272 -0.0397 0.039 Uiso 1 1 calc R
C32 C 0.16131(15) 0.6415(2) -0.04409(14) 0.0250(7) Uani 1 1 d .
H32A H 0.1094 0.6174 -0.0496 0.038 Uiso 1 1 calc R
H32B H 0.1922 0.5861 -0.0216 0.038 Uiso 1 1 calc R
H32C H 0.1793 0.6556 -0.0876 0.038 Uiso 1 1 calc R

loop_
_atom_site_aniso_label
_atom_site_aniso_U_11
_atom_site_aniso_U_22
_atom_site_aniso_U_33
_atom_site_aniso_U_23
_atom_site_aniso_U_13
_atom_site_aniso_U_12
Fe1 0.0131(2) 0.0171(3) 0.0153(2) -0.0002(2) 0.00119(18) -0.00042(19)
Fe2 0.0116(2) 0.0151(2) 0.0152(2) 0.0000(2) 0.00106(17) 0.00000(19)
S1 0.0155(4) 0.0252(5) 0.0256(5) -0.0017(4) -0.0011(3) -0.0015(3)
S2 0.0135(4) 0.0213(5) 0.0252(5) 0.0022(4) -0.0013(3) -0.0009(3)
P1 0.0183(4) 0.0196(5) 0.0252(5) -0.0008(4) 0.0010(4) 0.0000(4)
P2 0.0203(4) 0.0238(5) 0.0152(4) -0.0016(4) 0.0023(3) -0.0018(4)
P3 0.0146(4) 0.0234(5) 0.0236(5) 0.0011(4) 0.0007(3) -0.0021(4)
P4 0.0189(4) 0.0243(5) 0.0165(5) 0.0015(4) 0.0015(3) 0.0011(4)
P5 0.0183(4) 0.0158(4) 0.0212(5) 0.0004(4) 0.0027(3) 0.0014(3)
P6 0.0179(4) 0.0183(5) 0.0156(4) -0.0007(4) 0.0022(3) 0.0000(4)
P7 0.0133(4) 0.0209(5) 0.0201(5) 0.0001(4) 0.0013(3) -0.0006(3)
P8 0.0166(4) 0.0208(5) 0.0156(4) 0.0016(4) 0.0016(3) 0.0002(3)
O1 0.0182(10) 0.0179(12) 0.0241(12) 0.0024(10) 0.0036(9) 0.0007(9)
O2 0.0258(12) 0.0345(15) 0.0318(14) 0.0123(11) -0.0049(10) 0.0000(10)
O3 0.0175(10) 0.0168(12) 0.0217(12) 0.0011(10) 0.0043(9) -0.0006(9)
O4 0.0241(11) 0.0284(14) 0.0300(13) 0.0113(11) -0.0064(10) 0.0019(10)
N1 0.0194(13) 0.0220(16) 0.0246(15) 0.0043(13) -0.0006(11) -0.0068(12)
N2 0.0152(12) 0.0164(14) 0.0237(14) 0.0033(12) -0.0027(11) -0.0055(11)
C1 0.0208(16) 0.0212(19) 0.0219(18) -0.0062(15) 0.0025(14) 0.0022(14)
C2 0.0219(16) 0.0245(19) 0.0287(19) -0.0007(15) 0.0007(14) -0.0061(14)
C3 0.0199(16) 0.0262(19) 0.0297(19) -0.0006(16) 0.0054(14) -0.0015(14)
C4 0.0267(18) 0.031(2) 0.041(2) -0.0039(17) 0.0161(16) -0.0004(15)
C5 0.0256(17) 0.029(2) 0.039(2) -0.0030(17) 0.0012(15) 0.0100(15)
C6 0.0351(19) 0.026(2) 0.041(2) 0.0039(17) 0.0041(17) 0.0016(16)
C7 0.0327(19) 0.0178(19) 0.029(2) -0.0055(16) 0.0009(15) 0.0052(15)
C8 0.0319(18) 0.033(2) 0.0172(18) -0.0011(16) 0.0053(14) 0.0037(16)
C9 0.0356(19) 0.035(2) 0.0202(18) -0.0005(15) 0.0075(15) -0.0097(16)
C10 0.0280(18) 0.042(2) 0.0253(19) 0.0014(17) -0.0002(15) -0.0022(16)
C11 0.0253(17) 0.028(2) 0.038(2) -0.0043(17) 0.0042(15) -0.0062(15)
C12 0.0177(16) 0.036(2) 0.039(2) 0.0072(17) -0.0053(14) 0.0001(15)
C13 0.0175(16) 0.032(2) 0.0295(19) -0.0004(16) 0.0035(14) -0.0032(14)
C14 0.0234(16) 0.037(2) 0.0239(18) 0.0076(16) 0.0096(14) -0.0045(15)
C15 0.0363(18) 0.034(2) 0.0207(18) 0.0064(16) 0.0025(15) 0.0060(16)
C16 0.0286(17) 0.033(2) 0.0196(18) -0.0009(15) 0.0017(14) 0.0007(15)
C17 0.0248(17) 0.0148(17) 0.0204(18) -0.0042(14) 0.0029(14) 0.0012(14)
C18 0.0179(16) 0.028(2) 0.0224(18) -0.0007(15) -0.0006(14) -0.0071(14)
C19 0.0234(16) 0.0218(18) 0.0285(19) 0.0011(15) 0.0034(14) -0.0030(14)
C20 0.0377(19) 0.024(2) 0.041(2) -0.0022(17) 0.0084(17) -0.0083(16)
C21 0.0252(17) 0.0220(19) 0.033(2) 0.0005(15) 0.0006(15) 0.0078(14)
C22 0.0323(18) 0.0183(19) 0.038(2) 0.0008(16) 0.0098(16) 0.0006(14)
C23 0.0261(17) 0.0223(19) 0.0255(19) -0.0071(15) 0.0034(15) 0.0039(14)
C24 0.0246(17) 0.0276(19) 0.0205(18) -0.0032(15) 0.0056(14) 0.0057(14)
C25 0.0349(18) 0.027(2) 0.0205(18) -0.0017(15) 0.0056(15) -0.0069(15)
C26 0.0267(17) 0.033(2) 0.0166(17) 0.0020(15) -0.0022(14) 0.0021(15)
C27 0.0198(16) 0.032(2) 0.031(2) -0.0024(16) 0.0013(14) -0.0067(14)
C28 0.0212(16) 0.030(2) 0.0274(19) 0.0018(16) -0.0009(14) 0.0036(14)
C29 0.0155(15) 0.034(2) 0.0288(19) -0.0007(16) 0.0061(14) -0.0010(14)
C30 0.0243(16) 0.034(2) 0.0203(18) 0.0026(15) 0.0074(14) -0.0064(15)
C31 0.0273(17) 0.031(2) 0.0189(18) 0.0025(15) -0.0011(14) 0.0029(15)
C32 0.0264(17) 0.0255(19) 0.0234(18) -0.0006(15) 0.0030(14) 0.0031(14)

loop_
_atom_type_symbol
_atom_type_description
_atom_type_scat_dispersion_real
_atom_type_scat_dispersion_imag
_atom_type_scat_source
C C 0.0033 0.0016 'International Tables Vol C Tables 4.2.6.8 and 6.1.1.4'
H H 0.0000 0.0000 'International Tables Vol C Tables 4.2.6.8 and 6.1.1.4'
Fe Fe 0.3463 0.8444 'International Tables Vol C Tables 4.2.6.8 and 6.1.1.4'
N N 0.0061 0.0033 'International Tables Vol C Tables 4.2.6.8 and 6.1.1.4'
O O 0.0106 0.0060 'International Tables Vol C Tables 4.2.6.8 and 6.1.1.4'
P P 0.1023 0.0942 'International Tables Vol C Tables 4.2.6.8 and 6.1.1.4'
S S 0.1246 0.1234 'International Tables Vol C Tables 4.2.6.8 and 6.1.1.4'

loop_
_geom_angle_atom_site_label_1
_geom_angle_atom_site_label_2
_geom_angle_atom_site_label_3
_geom_angle
O1 Fe1 P1 178.77(6)
O1 Fe1 P4 87.94(6)
P1 Fe1 P4 93.19(4)
O1 Fe1 P3 80.42(6)
P1 Fe1 P3 99.15(4)
P4 Fe1 P3 85.87(3)
O1 Fe1 P2 94.00(6)
P1 Fe1 P2 84.91(4)
P4 Fe1 P2 175.73(4)
P3 Fe1 P2 98.20(4)
O1 Fe1 S1 88.58(6)
P1 Fe1 S1 91.98(4)
P4 Fe1 S1 86.95(4)
P3 Fe1 S1 167.06(4)
P2 Fe1 S1 89.29(4)
O3 Fe2 P5 178.33(6)
O3 Fe2 P8 88.60(6)
P5 Fe2 P8 93.04(3)
O3 Fe2 P7 81.47(6)
P5 Fe2 P7 98.89(4)
P8 Fe2 P7 85.96(3)
O3 Fe2 P6 93.49(6)
P5 Fe2 P6 84.85(3)
P8 Fe2 P6 176.55(4)
P7 Fe2 P6 97.05(3)
O3 Fe2 S2 88.10(6)
P5 Fe2 S2 91.73(4)
P8 Fe2 S2 86.99(3)
P7 Fe2 S2 167.54(4)
P6 Fe2 S2 90.35(3)
C2 S1 Fe1 100.52(9)
C18 S2 Fe2 101.11(9)
C5 P1 C6 99.23(14)
C5 P1 C7 100.41(14)
C6 P1 C7 100.74(14)
C5 P1 Fe1 117.45(10)
C6 P1 Fe1 125.01(11)
C7 P1 Fe1 110.27(10)
C10 P2 C9 99.82(14)
C10 P2 C8 102.08(15)
C9 P2 C8 100.38(15)
C10 P2 Fe1 120.62(10)
C9 P2 Fe1 121.96(10)
C8 P2 Fe1 108.64(10)
C12 P3 C11 99.69(15)
C12 P3 C13 100.64(14)
C11 P3 C13 101.15(14)
C12 P3 Fe1 119.61(10)
C11 P3 Fe1 125.07(10)
C13 P3 Fe1 106.85(9)
C16 P4 C15 99.64(14)
C16 P4 C14 100.90(14)
C15 P4 C14 103.63(13)
C16 P4 Fe1 118.86(10)
C15 P4 Fe1 121.49(10)
C14 P4 Fe1 109.54(10)
C21 P5 C22 98.81(14)
C21 P5 C23 100.50(14)
C22 P5 C23 100.15(14)
C21 P5 Fe2 117.49(10)
C22 P5 Fe2 125.52(10)
C23 P5 Fe2 110.49(10)
C26 P6 C25 99.49(14)
C26 P6 C24 102.33(14)
C25 P6 C24 101.04(14)
C26 P6 Fe2 120.48(10)
C25 P6 Fe2 121.69(10)
C24 P6 Fe2 108.70(10)
C28 P7 C27 99.97(15)
C28 P7 C29 100.79(14)
C27 P7 C29 101.56(14)
C28 P7 Fe2 119.85(10)
C27 P7 Fe2 123.80(10)
C29 P7 Fe2 107.31(9)
C31 P8 C32 99.77(14)
C31 P8 C30 103.44(13)
C32 P8 C30 101.04(13)
C31 P8 Fe2 121.83(10)
C32 P8 Fe2 118.23(10)
C30 P8 Fe2 109.75(10)
C1 O1 Fe1 123.34(18)
C17 O3 Fe2 123.39(18)
C1 N1 C3 121.1(3)
C1 N1 C2 118.3(2)
C3 N1 C2 120.0(2)
C17 N2 C18 119.3(2)
C17 N2 C19 120.3(2)
C18 N2 C19 119.9(2)
O2 C1 O1 125.4(3)
O2 C1 N1 119.0(3)
O1 C1 N1 115.7(3)
N1 C2 S1 115.8(2)
N1 C2 H2A 108.3
S1 C2 H2A 108.3
N1 C2 H2B 108.3
S1 C2 H2B 108.3
H2A C2 H2B 107.4
N1 C3 C4 114.0(2)
N1 C3 H3A 108.7
C4 C3 H3A 108.7
N1 C3 H3B 108.7
C4 C3 H3B 108.7
H3A C3 H3B 107.6
C3 C4 H4A 109.5
C3 C4 H4B 109.5
H4A C4 H4B 109.5
C3 C4 H4C 109.5
H4A C4 H4C 109.5
H4B C4 H4C 109.5
P1 C5 H5A 109.5
P1 C5 H5B 109.5
H5A C5 H5B 109.5
P1 C5 H5C 109.5
H5A C5 H5C 109.5
H5B C5 H5C 109.5
P1 C6 H6A 109.5
P1 C6 H6B 109.5
H6A C6 H6B 109.5
P1 C6 H6C 109.5
H6A C6 H6C 109.5
H6B C6 H6C 109.5
C8 C7 P1 106.9(2)
C8 C7 H7A 110.3
P1 C7 H7A 110.3
C8 C7 H7B 110.3
P1 C7 H7B 110.3
H7A C7 H7B 108.6
C7 C8 P2 109.5(2)
C7 C8 H8A 109.8
P2 C8 H8A 109.8
C7 C8 H8B 109.8
P2 C8 H8B 109.8
H8A C8 H8B 108.2
P2 C9 H9A 109.5
P2 C9 H9B 109.5
H9A C9 H9B 109.5
P2 C9 H9C 109.5
H9A C9 H9C 109.5
H9B C9 H9C 109.5
P2 C10 H10A 109.5
P2 C10 H10B 109.5
H10A C10 H10B 109.5
P2 C10 H10C 109.5
H10A C10 H10C 109.5
H10B C10 H10C 109.5
P3 C11 H11A 109.5
P3 C11 H11B 109.5
H11A C11 H11B 109.5
P3 C11 H11C 109.5
H11A C11 H11C 109.5
H11B C11 H11C 109.5
P3 C12 H12A 109.5
P3 C12 H12B 109.5
H12A C12 H12B 109.5
P3 C12 H12C 109.5
H12A C12 H12C 109.5
H12B C12 H12C 109.5
C14 C13 P3 109.9(2)
C14 C13 H13A 109.7
P3 C13 H13A 109.7
C14 C13 H13B 109.7
P3 C13 H13B 109.7
H13A C13 H13B 108.2
C13 C14 P4 106.24(19)
C13 C14 H14A 110.5
P4 C14 H14A 110.5
C13 C14 H14B 110.5
P4 C14 H14B 110.5
H14A C14 H14B 108.7
P4 C15 H15A 109.5
P4 C15 H15B 109.5
H15A C15 H15B 109.5
P4 C15 H15C 109.5
H15A C15 H15C 109.5
H15B C15 H15C 109.5
P4 C16 H16A 109.5
P4 C16 H16B 109.5
H16A C16 H16B 109.5
P4 C16 H16C 109.5
H16A C16 H16C 109.5
H16B C16 H16C 109.5
O4 C17 O3 124.5(3)
O4 C17 N2 120.1(3)
O3 C17 N2 115.4(3)
N2 C18 S2 116.0(2)
N2 C18 H18A 108.3
S2 C18 H18A 108.3
N2 C18 H18B 108.3
S2 C18 H18B 108.3
H18A C18 H18B 107.4
N2 C19 C20 113.3(2)
N2 C19 H19A 108.9
C20 C19 H19A 108.9
N2 C19 H19B 108.9
C20 C19 H19B 108.9
H19A C19 H19B 107.7
C19 C20 H20A 109.5
C19 C20 H20B 109.5
H20A C20 H20B 109.5
C19 C20 H20C 109.5
H20A C20 H20C 109.5
H20B C20 H20C 109.5
P5 C21 H21A 109.5
P5 C21 H21B 109.5
H21A C21 H21B 109.5
P5 C21 H21C 109.5
H21A C21 H21C 109.5
H21B C21 H21C 109.5
P5 C22 H22A 109.5
P5 C22 H22B 109.5
H22A C22 H22B 109.5
P5 C22 H22C 109.5
H22A C22 H22C 109.5
H22B C22 H22C 109.5
C24 C23 P5 106.8(2)
C24 C23 H23A 110.4
P5 C23 H23A 110.4
C24 C23 H23B 110.4
P5 C23 H23B 110.4
H23A C23 H23B 108.6
C23 C24 P6 109.5(2)
C23 C24 H24A 109.8
P6 C24 H24A 109.8
C23 C24 H24B 109.8
P6 C24 H24B 109.8
H24A C24 H24B 108.2
P6 C25 H25A 109.5
P6 C25 H25B 109.5
H25A C25 H25B 109.5
P6 C25 H25C 109.5
H25A C25 H25C 109.5
H25B C25 H25C 109.5
P6 C26 H26A 109.5
P6 C26 H26B 109.5
H26A C26 H26B 109.5
P6 C26 H26C 109.5
H26A C26 H26C 109.5
H26B C26 H26C 109.5
P7 C27 H27A 109.5
P7 C27 H27B 109.5
H27A C27 H27B 109.5
P7 C27 H27C 109.5
H27A C27 H27C 109.5
H27B C27 H27C 109.5
P7 C28 H28A 109.5
P7 C28 H28B 109.5
H28A C28 H28B 109.5
P7 C28 H28C 109.5
H28A C28 H28C 109.5
H28B C28 H28C 109.5
C30 C29 P7 110.00(19)
C30 C29 H29A 109.7
P7 C29 H29A 109.7
C30 C29 H29B 109.7
P7 C29 H29B 109.7
H29A C29 H29B 108.2
C29 C30 P8 106.62(19)
C29 C30 H30A 110.4
P8 C30 H30A 110.4
C29 C30 H30B 110.4
P8 C30 H30B 110.4
H30A C30 H30B 108.6
P8 C31 H31A 109.5
P8 C31 H31B 109.5
H31A C31 H31B 109.5
P8 C31 H31C 109.5
H31A C31 H31C 109.5
H31B C31 H31C 109.5
P8 C32 H32A 109.5
P8 C32 H32B 109.5
H32A C32 H32B 109.5
P8 C32 H32C 109.5
H32A C32 H32C 109.5
H32B C32 H32C 109.5

loop_
_geom_bond_atom_site_label_1
_geom_bond_atom_site_label_2
_geom_bond_distance
Fe1 O1 2.053(2)
Fe1 P1 2.1821(13)
Fe1 P4 2.2238(14)
Fe1 P3 2.2366(13)
Fe1 P2 2.2668(14)
Fe1 S1 2.3354(13)
Fe2 O3 2.052(2)
Fe2 P5 2.1842(13)
Fe2 P8 2.2199(14)
Fe2 P7 2.2332(13)
Fe2 P6 2.2713(14)
Fe2 S2 2.3403(13)
S1 C2 1.833(3)
S2 C18 1.822(3)
P1 C5 1.826(3)
P1 C6 1.835(3)
P1 C7 1.841(3)
P2 C10 1.822(3)
P2 C9 1.823(3)
P2 C8 1.830(3)
P3 C12 1.820(3)
P3 C11 1.822(3)
P3 C13 1.844(3)
P4 C16 1.815(3)
P4 C15 1.827(3)
P4 C14 1.835(3)
P5 C21 1.828(3)
P5 C22 1.835(3)
P5 C23 1.835(3)
P6 C26 1.817(3)
P6 C25 1.818(3)
P6 C24 1.827(3)
P7 C28 1.824(3)
P7 C27 1.832(3)
P7 C29 1.852(3)
P8 C31 1.820(3)
P8 C32 1.822(3)
P8 C30 1.838(3)
O1 C1 1.286(3)
O2 C1 1.246(3)
O3 C17 1.294(3)
O4 C17 1.244(3)
N1 C1 1.385(3)
N1 C3 1.443(3)
N1 C2 1.446(3)
N2 C17 1.378(3)
N2 C18 1.435(3)
N2 C19 1.458(3)
C2 H2A 0.9900
C2 H2B 0.9900
C3 C4 1.517(4)
C3 H3A 0.9900
C3 H3B 0.9900
C4 H4A 0.9800
C4 H4B 0.9800
C4 H4C 0.9800
C5 H5A 0.9800
C5 H5B 0.9800
C5 H5C 0.9800
C6 H6A 0.9800
C6 H6B 0.9800
C6 H6C 0.9800
C7 C8 1.513(4)
C7 H7A 0.9900
C7 H7B 0.9900
C8 H8A 0.9900
C8 H8B 0.9900
C9 H9A 0.9800
C9 H9B 0.9800
C9 H9C 0.9800
C10 H10A 0.9800
C10 H10B 0.9800
C10 H10C 0.9800
C11 H11A 0.9800
C11 H11B 0.9800
C11 H11C 0.9800
C12 H12A 0.9800
C12 H12B 0.9800
C12 H12C 0.9800
C13 C14 1.512(4)
C13 H13A 0.9900
C13 H13B 0.9900
C14 H14A 0.9900
C14 H14B 0.9900
C15 H15A 0.9800
C15 H15B 0.9800
C15 H15C 0.9800
C16 H16A 0.9800
C16 H16B 0.9800
C16 H16C 0.9800
C18 H18A 0.9900
C18 H18B 0.9900
C19 C20 1.504(4)
C19 H19A 0.9900
C19 H19B 0.9900
C20 H20A 0.9800
C20 H20B 0.9800
C20 H20C 0.9800
C21 H21A 0.9800
C21 H21B 0.9800
C21 H21C 0.9800
C22 H22A 0.9800
C22 H22B 0.9800
C22 H22C 0.9800
C23 C24 1.527(4)
C23 H23A 0.9900
C23 H23B 0.9900
C24 H24A 0.9900
C24 H24B 0.9900
C25 H25A 0.9800
C25 H25B 0.9800
C25 H25C 0.9800
C26 H26A 0.9800
C26 H26B 0.9800
C26 H26C 0.9800
C27 H27A 0.9800
C27 H27B 0.9800
C27 H27C 0.9800
C28 H28A 0.9800
C28 H28B 0.9800
C28 H28C 0.9800
C29 C30 1.512(4)
C29 H29A 0.9900
C29 H29B 0.9900
C30 H30A 0.9900
C30 H30B 0.9900
C31 H31A 0.9800
C31 H31B 0.9800
C31 H31C 0.9800
C32 H32A 0.9800
C32 H32B 0.9800
C32 H32C 0.9800

loop_
_geom_torsion_atom_site_label_1
_geom_torsion_atom_site_label_2
_geom_torsion_atom_site_label_3
_geom_torsion_atom_site_label_4
_geom_torsion
O1 Fe1 S1 C2 -2.80(11)
P1 Fe1 S1 C2 178.30(10)
P4 Fe1 S1 C2 85.21(10)
P3 Fe1 S1 C2 28.8(2)
P2 Fe1 S1 C2 -96.82(10)
O3 Fe2 S2 C18 -2.03(11)
P5 Fe2 S2 C18 179.62(10)
P8 Fe2 S2 C18 86.67(10)
P7 Fe2 S2 C18 31.1(2)
P6 Fe2 S2 C18 -95.52(10)
O1 Fe1 P1 C5 -125(3)
P4 Fe1 P1 C5 79.26(13)
P3 Fe1 P1 C5 165.58(12)
P2 Fe1 P1 C5 -96.91(12)
S1 Fe1 P1 C5 -7.80(12)
O1 Fe1 P1 C6 109(3)
P4 Fe1 P1 C6 -46.52(13)
P3 Fe1 P1 C6 39.80(13)
P2 Fe1 P1 C6 137.31(13)
S1 Fe1 P1 C6 -133.58(13)
O1 Fe1 P1 C7 -11(3)
P4 Fe1 P1 C7 -166.61(11)
P3 Fe1 P1 C7 -80.28(11)
P2 Fe1 P1 C7 17.23(11)
S1 Fe1 P1 C7 106.34(11)
O1 Fe1 P2 C10 68.51(13)
P1 Fe1 P2 C10 -110.92(13)
P4 Fe1 P2 C10 -174.7(5)
P3 Fe1 P2 C10 -12.38(13)
S1 Fe1 P2 C10 157.03(13)
O1 Fe1 P2 C9 -58.58(14)
P1 Fe1 P2 C9 122.00(13)
P4 Fe1 P2 C9 58.3(6)
P3 Fe1 P2 C9 -139.46(12)
S1 Fe1 P2 C9 29.95(13)
O1 Fe1 P2 C8 -174.33(12)
P1 Fe1 P2 C8 6.24(11)
P4 Fe1 P2 C8 -57.5(6)
P3 Fe1 P2 C8 104.78(11)
S1 Fe1 P2 C8 -85.81(11)
O1 Fe1 P3 C12 -37.07(14)
P1 Fe1 P3 C12 141.76(13)
P4 Fe1 P3 C12 -125.67(13)
P2 Fe1 P3 C12 55.63(13)
S1 Fe1 P3 C12 -69.2(2)
O1 Fe1 P3 C11 -166.51(14)
P1 Fe1 P3 C11 12.31(14)
P4 Fe1 P3 C11 104.88(13)
P2 Fe1 P3 C11 -73.81(13)
S1 Fe1 P3 C11 161.35(19)
O1 Fe1 P3 C13 76.13(12)
P1 Fe1 P3 C13 -105.04(11)
P4 Fe1 P3 C13 -12.47(11)
P2 Fe1 P3 C13 168.84(11)
S1 Fe1 P3 C13 44.0(2)
O1 Fe1 P4 C16 22.70(12)
P1 Fe1 P4 C16 -157.81(11)
P3 Fe1 P4 C16 103.24(11)
P2 Fe1 P4 C16 -94.3(5)
S1 Fe1 P4 C16 -65.99(11)
O1 Fe1 P4 C15 146.86(13)
P1 Fe1 P4 C15 -33.64(12)
P3 Fe1 P4 C15 -132.60(13)
P2 Fe1 P4 C15 29.8(6)
S1 Fe1 P4 C15 58.18(13)
O1 Fe1 P4 C14 -92.43(12)
P1 Fe1 P4 C14 87.07(11)
P3 Fe1 P4 C14 -11.89(11)
P2 Fe1 P4 C14 150.5(5)
S1 Fe1 P4 C14 178.89(11)
O3 Fe2 P5 C21 -91(2)
P8 Fe2 P5 C21 80.34(12)
P7 Fe2 P5 C21 166.73(12)
P6 Fe2 P5 C21 -96.92(12)
S2 Fe2 P5 C21 -6.73(12)
O3 Fe2 P5 C22 143(2)
P8 Fe2 P5 C22 -45.36(13)
P7 Fe2 P5 C22 41.02(13)
P6 Fe2 P5 C22 137.37(13)
S2 Fe2 P5 C22 -132.44(13)
O3 Fe2 P5 C23 24(2)
P8 Fe2 P5 C23 -165.22(10)
P7 Fe2 P5 C23 -78.84(10)
P6 Fe2 P5 C23 17.52(10)
S2 Fe2 P5 C23 107.71(10)
O3 Fe2 P6 C26 68.84(13)
P5 Fe2 P6 C26 -111.34(12)
P8 Fe2 P6 C26 -163.8(6)
P7 Fe2 P6 C26 -12.99(12)
S2 Fe2 P6 C26 156.96(12)
O3 Fe2 P6 C25 -57.20(14)
P5 Fe2 P6 C25 122.62(13)
P8 Fe2 P6 C25 70.1(7)
P7 Fe2 P6 C25 -139.03(12)
S2 Fe2 P6 C25 30.92(12)
O3 Fe2 P6 C24 -173.72(11)
P5 Fe2 P6 C24 6.10(10)
P8 Fe2 P6 C24 -46.4(7)
P7 Fe2 P6 C24 104.45(11)
S2 Fe2 P6 C24 -85.60(11)
O3 Fe2 P7 C28 -35.88(13)
P5 Fe2 P7 C28 142.48(12)
P8 Fe2 P7 C28 -125.07(12)
P6 Fe2 P7 C28 56.62(12)
S2 Fe2 P7 C28 -69.4(2)
O3 Fe2 P7 C27 -164.52(13)
P5 Fe2 P7 C27 13.83(13)
P8 Fe2 P7 C27 106.29(12)
P6 Fe2 P7 C27 -72.03(13)
S2 Fe2 P7 C27 161.96(18)
O3 Fe2 P7 C29 78.01(12)
P5 Fe2 P7 C29 -103.63(11)
P8 Fe2 P7 C29 -11.18(11)
P6 Fe2 P7 C29 170.51(11)
S2 Fe2 P7 C29 44.5(2)
O3 Fe2 P8 C31 145.01(13)
P5 Fe2 P8 C31 -34.73(12)
P7 Fe2 P8 C31 -133.44(12)
P6 Fe2 P8 C31 17.6(7)
S2 Fe2 P8 C31 56.84(12)
O3 Fe2 P8 C32 20.97(12)
P5 Fe2 P8 C32 -158.77(11)
P7 Fe2 P8 C32 102.52(11)
P6 Fe2 P8 C32 -106.5(7)
S2 Fe2 P8 C32 -67.20(11)
O3 Fe2 P8 C30 -94.09(12)
P5 Fe2 P8 C30 86.16(11)
P7 Fe2 P8 C30 -12.54(11)
P6 Fe2 P8 C30 138.5(6)
S2 Fe2 P8 C30 177.74(11)
P1 Fe1 O1 C1 60(3)
P4 Fe1 O1 C1 -143.7(2)
P3 Fe1 O1 C1 130.1(2)
P2 Fe1 O1 C1 32.5(2)
S1 Fe1 O1 C1 -56.7(2)
P5 Fe2 O3 C17 27(2)
P8 Fe2 O3 C17 -143.9(2)
P7 Fe2 O3 C17 129.9(2)
P6 Fe2 O3 C17 33.3(2)
S2 Fe2 O3 C17 -56.9(2)
Fe1 O1 C1 O2 -115.6(3)
Fe1 O1 C1 N1 65.6(3)
C3 N1 C1 O2 -2.3(4)
C2 N1 C1 O2 -174.4(3)
C3 N1 C1 O1 176.5(2)
C2 N1 C1 O1 4.4(4)
C1 N1 C2 S1 -68.4(3)
C3 N1 C2 S1 119.4(2)
Fe1 S1 C2 N1 54.2(2)
C1 N1 C3 C4 -83.2(3)
C2 N1 C3 C4 88.8(3)
C5 P1 C7 C8 82.2(2)
C6 P1 C7 C8 -176.2(2)
Fe1 P1 C7 C8 -42.4(2)
P1 C7 C8 P2 47.1(2)
C10 P2 C8 C7 94.4(2)
C9 P2 C8 C7 -163.1(2)
Fe1 P2 C8 C7 -34.0(2)
C12 P3 C13 C14 166.6(2)
C11 P3 C13 C14 -91.2(2)
Fe1 P3 C13 C14 41.0(2)
P3 C13 C14 P4 -50.2(2)
C16 P4 C14 C13 -87.0(2)
C15 P4 C14 C13 170.2(2)
Fe1 P4 C14 C13 39.2(2)
Fe2 O3 C17 O4 -114.4(3)
Fe2 O3 C17 N2 65.5(3)
C18 N2 C17 O4 -175.4(3)
C19 N2 C17 O4 -4.0(4)
C18 N2 C17 O3 4.7(4)
C19 N2 C17 O3 176.1(2)
C17 N2 C18 S2 -67.8(3)
C19 N2 C18 S2 120.9(2)
Fe2 S2 C18 N2 53.0(2)
C17 N2 C19 C20 -85.0(3)
C18 N2 C19 C20 86.2(3)
C21 P5 C23 C24 82.4(2)
C22 P5 C23 C24 -176.59(19)
Fe2 P5 C23 C24 -42.4(2)
P5 C23 C24 P6 46.9(2)
C26 P6 C24 C23 94.8(2)
C25 P6 C24 C23 -162.8(2)
Fe2 P6 C24 C23 -33.7(2)
C28 P7 C29 C30 165.2(2)
C27 P7 C29 C30 -92.2(2)
Fe2 P7 C29 C30 39.0(2)
P7 C29 C30 P8 -48.6(2)
C31 P8 C30 C29 170.4(2)
C32 P8 C30 C29 -86.6(2)
Fe2 P8 C30 C29 39.0(2)
